data_7223009
loop_
_publ_author_name
'Swamy, K. C. Kumara'
'Allu, Srinivasarao'

_publ_section_title
;
 Palladium-catalysed ortho-acylation of 6-anilinopurines/purine
 nucleosides via C-H activation
;
_journal_name_full 'RSC Adv.'
_journal_paper_doi 10.1039/C5RA18447A
_journal_year 2015
_chemical_formula_sum 'C24 H25 N5 O'
_chemical_formula_weight 399.49
_chemical_name_systematic
; 
 ? 
;
_space_group_IT_number 2
_symmetry_cell_setting triclinic
_symmetry_space_group_name_Hall '-P 1'
_symmetry_space_group_name_H-M 'P -1'
_atom_sites_solution_hydrogens geom
_atom_sites_solution_primary direct
_atom_sites_solution_secondary difmap
_audit_creation_method SHELXL-97
_audit_update_record
;
2015-09-08 deposited with the CCDC.
2015-10-21 downloaded from the CCDC.
;
_cell_angle_alpha 94.073(6)
_cell_angle_beta 91.653(6)
_cell_angle_gamma 107.489(6)
_cell_formula_units_Z 2
_cell_length_a 8.249(3)
_cell_length_b 9.685(3)
_cell_length_c 14.060(5)
_cell_measurement_reflns_used 3138
_cell_measurement_temperature 571(2)
_cell_measurement_theta_max 24.95
_cell_measurement_theta_min 2.21
_cell_volume 1067.2(6)
_computing_cell_refinement 'Bruker SMART'
_computing_data_collection 'Bruker SMART'
_computing_data_reduction 'Bruker SAINT'
_computing_molecular_graphics 'Bruker SHELXTL'
_computing_publication_material 'Bruker SHELXTL'
_computing_structure_refinement 'SHELXL-97 (Sheldrick, 1997)'
_computing_structure_solution 'SHELXS-97 (Sheldrick, 1990)'
_diffrn_ambient_temperature 571(2)
_diffrn_measured_fraction_theta_full 0.990
_diffrn_measured_fraction_theta_max 0.990
_diffrn_measurement_device_type 'CCD area detector'
_diffrn_measurement_method 'phi and omega scans'
_diffrn_radiation_monochromator graphite
_diffrn_radiation_source 'fine-focus sealed tube'
_diffrn_radiation_type MoK\a
_diffrn_radiation_wavelength 0.71073
_diffrn_reflns_av_R_equivalents 0.0264
_diffrn_reflns_av_sigmaI/netI 0.0288
_diffrn_reflns_limit_h_max 9
_diffrn_reflns_limit_h_min -9
_diffrn_reflns_limit_k_max 11
_diffrn_reflns_limit_k_min -11
_diffrn_reflns_limit_l_max 16
_diffrn_reflns_limit_l_min -16
_diffrn_reflns_number 10389
_diffrn_reflns_theta_full 25.17
_diffrn_reflns_theta_max 25.17
_diffrn_reflns_theta_min 2.21
_exptl_absorpt_coefficient_mu 0.079
_exptl_absorpt_correction_T_max 0.978
_exptl_absorpt_correction_T_min 0.972
_exptl_absorpt_correction_type multi-scan
_exptl_absorpt_process_details BRUKARSADBAS
_exptl_crystal_colour colorless
_exptl_crystal_density_diffrn 1.243
_exptl_crystal_density_method 'not measured'
_exptl_crystal_description blocks
_exptl_crystal_F_000 424
_exptl_crystal_recrystallization_method 'Re-crystallisation from solvent: '
_exptl_crystal_size_max 0.36
_exptl_crystal_size_mid 0.32
_exptl_crystal_size_min 0.28
_refine_diff_density_max 0.162
_refine_diff_density_min -0.225
_refine_diff_density_rms 0.060
_refine_ls_extinction_method none
_refine_ls_goodness_of_fit_ref 1.046
_refine_ls_hydrogen_treatment mixed
_refine_ls_matrix_type full
_refine_ls_number_parameters 276
_refine_ls_number_reflns 3797
_refine_ls_number_restraints 0
_refine_ls_restrained_S_all 1.046
_refine_ls_R_factor_all 0.0593
_refine_ls_R_factor_gt 0.0442
_refine_ls_shift/su_max 0.004
_refine_ls_shift/su_mean 0.000
_refine_ls_structure_factor_coef Fsqd
_refine_ls_weighting_details 'calc w=1/[\s^2^(Fo^2^)+(0.0735P)^2^+0.0273P] where P=(Fo^2^+2Fc^2^)/3'
_refine_ls_weighting_scheme calc
_refine_ls_wR_factor_gt 0.1142
_refine_ls_wR_factor_ref 0.1247
_reflns_number_gt 2855
_reflns_number_total 3797
_reflns_threshold_expression >2sigma(I)
_cod_data_source_file c5ra18447a2.cif
_cod_data_source_block 2m
_cod_depositor_comments
;
The following automatic conversions were performed:

'_symmetry_cell_setting' value 'Triclinic' changed to 'triclinic'
according to
/usr/data/users/saulius/crontab/automatic-downloads/rss-feeds/RSC/lib/dictionaries/cif_core.dic
dictionary named 'cif_core.dic' version 2.4.2 from 2011-04-26.

'_exptl_absorpt_correction_type' value 'MULTI-SCAN' changed to
'multi-scan' according to
/usr/data/users/saulius/crontab/automatic-downloads/rss-feeds/RSC/lib/dictionaries/cif_core.dic
dictionary named 'cif_core.dic' version 2.4.2 from 2011-04-26.

Automatic conversion script
Id: cif_fix_values 3271 2015-04-21 07:52:19Z andrius 
;
_cod_original_sg_symbol_H-M 'P-1   '
_cod_database_code 7223009

loop_
_symmetry_equiv_pos_as_xyz
'x, y, z'
'-x, -y, -z'

loop_
_atom_site_label
_atom_site_type_symbol
_atom_site_fract_x
_atom_site_fract_y
_atom_site_fract_z
_atom_site_U_iso_or_equiv
_atom_site_adp_type
_atom_site_occupancy
_atom_site_symmetry_multiplicity
_atom_site_calc_flag
_atom_site_refinement_flags
N10 N 0.11170(16) 0.69424(13) 0.12100(9) 0.0517(3) Uani 1 1 d .
N9 N 0.53523(15) 0.51195(13) 0.21514(8) 0.0491(3) Uani 1 1 d .
N1 N 0.15960(17) 0.67831(14) 0.28639(8) 0.0566(3) Uani 1 1 d .
N3 N 0.38497(17) 0.58860(14) 0.34519(8) 0.0580(4) Uani 1 1 d .
N7 N 0.39033(16) 0.56106(14) 0.09099(8) 0.0529(3) Uani 1 1 d .
C24 C -0.01037(19) 0.74718(16) -0.06387(10) 0.0506(4) Uani 1 1 d .
C23 C -0.07966(18) 0.78480(15) 0.02774(10) 0.0469(4) Uani 1 1 d .
C26 C 0.00561(18) 0.74641(17) -0.24370(10) 0.0523(4) Uani 1 1 d .
H26A H 0.1256 0.8011 -0.2375 0.063 Uiso 1 1 calc R
H26B H -0.0036 0.6439 -0.2479 0.063 Uiso 1 1 calc R
C18 C -0.01838(18) 0.75887(14) 0.11812(10) 0.0463(4) Uani 1 1 d .
C25 C -0.08017(18) 0.78274(16) -0.15575(10) 0.0493(4) Uani 1 1 d .
H25A H -0.0686 0.8857 -0.1514 0.059 Uiso 1 1 calc R
H25B H -0.2007 0.7302 -0.1633 0.059 Uiso 1 1 calc R
C19 C -0.08914(19) 0.79993(16) 0.20036(11) 0.0542(4) Uani 1 1 d .
H19 H -0.0487 0.7848 0.2599 0.065 Uiso 1 1 calc R
C12 C 0.57329(17) 0.31210(17) 0.30279(11) 0.0506(4) Uani 1 1 d .
C22 C -0.21026(19) 0.84888(16) 0.02606(11) 0.0565(4) Uani 1 1 d .
H22 H -0.2521 0.8663 -0.0326 0.068 Uiso 1 1 calc R
C20 C -0.2173(2) 0.86224(17) 0.19444(12) 0.0604(4) Uani 1 1 d .
H20 H -0.2633 0.8882 0.2500 0.072 Uiso 1 1 calc R
C13 C 0.5474(2) 0.29854(19) 0.39839(11) 0.0608(4) Uani 1 1 d .
H13 H 0.5831 0.3805 0.4415 0.073 Uiso 1 1 calc R
C27 C -0.07194(19) 0.78062(18) -0.33458(10) 0.0574(4) Uani 1 1 d .
H27A H -0.1920 0.7263 -0.3401 0.069 Uiso 1 1 calc R
H27B H -0.0627 0.8831 -0.3299 0.069 Uiso 1 1 calc R
C17 C 0.5189(2) 0.18931(18) 0.23942(13) 0.0645(4) Uani 1 1 d .
H17 H 0.5362 0.1965 0.1747 0.077 Uiso 1 1 calc R
C11 C 0.65647(19) 0.45777(17) 0.26690(11) 0.0574(4) Uani 1 1 d .
H11A H 0.7093 0.5268 0.3206 0.069 Uiso 1 1 calc R
H11B H 0.7453 0.4501 0.2250 0.069 Uiso 1 1 calc R
C21 C -0.2790(2) 0.88698(18) 0.10751(12) 0.0635(4) Uani 1 1 d .
H21 H -0.3663 0.9291 0.1041 0.076 Uiso 1 1 calc R
C14 C 0.4693(2) 0.1653(2) 0.43112(15) 0.0769(5) Uani 1 1 d .
H14 H 0.4540 0.1574 0.4960 0.092 Uiso 1 1 calc R
C28 C 0.0101(2) 0.7455(3) -0.42391(12) 0.0838(6) Uani 1 1 d .
H28A H 0.0110 0.6455 -0.4256 0.101 Uiso 1 1 calc R
H28B H 0.1273 0.8071 -0.4216 0.101 Uiso 1 1 calc R
C16 C 0.4384(2) 0.0553(2) 0.27256(17) 0.0819(6) Uani 1 1 d .
H16 H 0.4007 -0.0272 0.2301 0.098 Uiso 1 1 calc R
C15 C 0.4147(2) 0.0454(2) 0.36868(18) 0.0854(6) Uani 1 1 d .
H15 H 0.3608 -0.0443 0.3910 0.102 Uiso 1 1 calc R
C29 C -0.0804(3) 0.7665(4) -0.51409(13) 0.1266(10) Uani 1 1 d .
H29A H -0.1938 0.7001 -0.5194 0.190 Uiso 1 1 calc R
H29B H -0.0195 0.7483 -0.5683 0.190 Uiso 1 1 calc R
H29C H -0.0855 0.8644 -0.5118 0.190 Uiso 1 1 calc R
O1 O 0.10280(15) 0.68910(14) -0.06628(7) 0.0738(4) Uani 1 1 d .
C6 C 0.19632(18) 0.65785(15) 0.19511(9) 0.0463(3) Uani 1 1 d .
C5 C 0.32655(18) 0.59747(14) 0.17570(9) 0.0449(3) Uani 1 1 d .
C4 C 0.41398(18) 0.56709(14) 0.25294(10) 0.0460(3) Uani 1 1 d .
C2 C 0.2558(2) 0.64244(18) 0.35347(10) 0.0628(4) Uani 1 1 d .
H2 H 0.2269 0.6580 0.4159 0.075 Uiso 1 1 calc R
C8 C 0.51284(19) 0.51099(16) 0.11875(10) 0.0541(4) Uani 1 1 d .
H8 H 0.5794 0.4774 0.0761 0.065 Uiso 1 1 calc R
H10A H 0.144(2) 0.6740(17) 0.0597(12) 0.073(5) Uiso 1 1 d .

loop_
_atom_site_aniso_label
_atom_site_aniso_U_11
_atom_site_aniso_U_22
_atom_site_aniso_U_33
_atom_site_aniso_U_23
_atom_site_aniso_U_13
_atom_site_aniso_U_12
N10 0.0670(8) 0.0602(8) 0.0375(7) 0.0064(6) 0.0046(6) 0.0331(7)
N9 0.0531(7) 0.0561(7) 0.0418(7) 0.0090(5) 0.0019(5) 0.0210(6)
N1 0.0792(9) 0.0634(8) 0.0375(7) 0.0048(6) 0.0050(6) 0.0367(7)
N3 0.0779(9) 0.0657(8) 0.0371(7) 0.0032(6) -0.0002(6) 0.0323(7)
N7 0.0616(8) 0.0662(8) 0.0379(7) 0.0083(6) 0.0068(6) 0.0285(7)
C24 0.0520(8) 0.0554(9) 0.0490(9) 0.0063(7) 0.0010(7) 0.0228(7)
C23 0.0482(8) 0.0471(8) 0.0466(8) 0.0050(6) 0.0029(6) 0.0161(7)
C26 0.0490(8) 0.0642(10) 0.0476(9) 0.0046(7) -0.0009(7) 0.0234(7)
C18 0.0522(8) 0.0408(8) 0.0473(8) 0.0043(6) 0.0061(7) 0.0159(7)
C25 0.0466(8) 0.0546(9) 0.0487(9) 0.0066(7) -0.0010(6) 0.0181(7)
C19 0.0658(10) 0.0538(9) 0.0471(9) 0.0055(7) 0.0085(7) 0.0235(8)
C12 0.0414(8) 0.0604(9) 0.0565(9) 0.0089(7) -0.0014(6) 0.0250(7)
C22 0.0552(9) 0.0622(10) 0.0566(10) 0.0051(8) 0.0004(7) 0.0250(8)
C20 0.0660(10) 0.0613(10) 0.0581(10) 0.0015(8) 0.0152(8) 0.0256(8)
C13 0.0590(10) 0.0715(11) 0.0594(10) 0.0136(8) -0.0048(7) 0.0297(8)
C27 0.0556(9) 0.0775(11) 0.0453(9) 0.0055(8) 0.0012(7) 0.0294(8)
C17 0.0578(10) 0.0707(11) 0.0709(11) 0.0013(9) 0.0038(8) 0.0292(9)
C11 0.0491(8) 0.0658(10) 0.0598(10) 0.0123(8) -0.0031(7) 0.0202(7)
C21 0.0594(10) 0.0708(11) 0.0680(11) 0.0029(9) 0.0090(8) 0.0313(8)
C14 0.0698(11) 0.0894(14) 0.0825(13) 0.0371(12) 0.0032(10) 0.0340(11)
C28 0.0784(12) 0.1393(18) 0.0499(10) 0.0104(11) 0.0082(9) 0.0565(12)
C16 0.0736(12) 0.0584(12) 0.1154(18) -0.0045(11) -0.0019(11) 0.0258(10)
C15 0.0748(13) 0.0703(13) 0.1195(19) 0.0360(13) 0.0067(12) 0.0283(11)
C29 0.1232(19) 0.242(3) 0.0460(12) 0.0048(15) 0.0069(11) 0.104(2)
O1 0.0898(8) 0.1134(10) 0.0446(6) 0.0113(6) 0.0056(6) 0.0694(8)
C6 0.0602(9) 0.0422(8) 0.0384(8) 0.0055(6) 0.0027(6) 0.0181(7)
C5 0.0569(8) 0.0439(8) 0.0356(7) 0.0057(6) 0.0048(6) 0.0173(7)
C4 0.0544(8) 0.0443(8) 0.0398(8) 0.0042(6) 0.0019(6) 0.0157(7)
C2 0.0914(12) 0.0718(11) 0.0354(8) 0.0032(7) 0.0061(8) 0.0404(10)
C8 0.0593(9) 0.0655(10) 0.0434(8) 0.0086(7) 0.0094(7) 0.0263(8)

loop_
_atom_type_symbol
_atom_type_description
_atom_type_scat_dispersion_real
_atom_type_scat_dispersion_imag
_atom_type_scat_source
C C 0.0033 0.0016 'International Tables Vol C Tables 4.2.6.8 and 6.1.1.4'
H H 0.0000 0.0000 'International Tables Vol C Tables 4.2.6.8 and 6.1.1.4'
N N 0.0061 0.0033 'International Tables Vol C Tables 4.2.6.8 and 6.1.1.4'
O O 0.0106 0.0060 'International Tables Vol C Tables 4.2.6.8 and 6.1.1.4'

loop_
_geom_angle_atom_site_label_1
_geom_angle_atom_site_label_2
_geom_angle_atom_site_label_3
_geom_angle
C6 N10 C18 131.94(13)
C8 N9 C4 105.48(12)
C8 N9 C11 127.11(13)
C4 N9 C11 127.33(12)
C6 N1 C2 117.00(13)
C2 N3 C4 110.11(12)
C8 N7 C5 103.43(12)
O1 C24 C23 121.85(13)
O1 C24 C25 119.16(14)
C23 C24 C25 118.99(13)
C22 C23 C18 117.72(13)
C22 C23 C24 119.36(13)
C18 C23 C24 122.92(13)
C27 C26 C25 112.39(12)
C19 C18 N10 122.63(13)
C19 C18 C23 118.93(14)
N10 C18 C23 118.43(12)
C24 C25 C26 114.36(12)
C20 C19 C18 120.83(14)
C13 C12 C17 118.96(15)
C13 C12 C11 120.91(15)
C17 C12 C11 120.12(15)
C21 C22 C23 122.39(15)
C19 C20 C21 120.96(15)
C14 C13 C12 120.90(17)
C28 C27 C26 113.94(14)
C12 C17 C16 119.97(17)
N9 C11 C12 112.20(12)
C22 C21 C20 119.16(15)
C15 C14 C13 119.96(19)
C27 C28 C29 112.88(16)
C15 C16 C17 119.63(18)
C14 C15 C16 120.57(19)
N1 C6 N10 122.53(14)
N1 C6 C5 118.55(13)
N10 C6 C5 118.92(13)
N7 C5 C4 110.74(13)
N7 C5 C6 131.98(13)
C4 C5 C6 117.28(13)
N3 C4 N9 127.80(13)
N3 C4 C5 126.43(14)
N9 C4 C5 105.77(12)
N3 C2 N1 130.58(14)
N7 C8 N9 114.58(13)

loop_
_geom_bond_atom_site_label_1
_geom_bond_atom_site_label_2
_geom_bond_distance
N10 C6 1.3621(18)
N10 C18 1.3964(19)
N9 C8 1.3615(19)
N9 C4 1.3710(18)
N9 C11 1.4604(18)
N1 C6 1.3418(18)
N1 C2 1.3451(19)
N3 C2 1.3240(19)
N3 C4 1.3389(18)
N7 C8 1.3066(18)
N7 C5 1.3812(17)
C24 O1 1.2263(17)
C24 C23 1.490(2)
C24 C25 1.503(2)
C23 C22 1.396(2)
C23 C18 1.421(2)
C26 C27 1.514(2)
C26 C25 1.514(2)
C18 C19 1.396(2)
C19 C20 1.369(2)
C12 C13 1.376(2)
C12 C17 1.384(2)
C12 C11 1.502(2)
C22 C21 1.368(2)
C20 C21 1.374(2)
C13 C14 1.376(2)
C27 C28 1.509(2)
C17 C16 1.388(2)
C14 C15 1.356(3)
C28 C29 1.510(2)
C16 C15 1.377(3)
C6 C5 1.394(2)
C5 C4 1.3834(19)
